data_4081878
loop_
_publ_author_name
'Jiang, Yanfeng'
'Huang, Wenjing'
'Schmalle, Helmut W.'
'Blacque, Olivier'
'Fox, Thomas'
'Berke, Heinz'

_publ_section_title
;
 Efficient Lewis Acid Promoted Alkene Hydrogenations Using Dinitrosyl
 Rhenium(&#x2212;I) Hydride Catalysts
;
_journal_issue 23
_journal_name_full Organometallics
_journal_page_first 7043
_journal_paper_doi 10.1021/om400733u
_journal_volume 32
_journal_year 2013
_chemical_formula_moiety 'C36 H43 B F15 N2 O2 P2 Re, 2(C7 H8)'
_chemical_formula_sum 'C50 H59 B F15 N2 O2 P2 Re'
_chemical_formula_weight 1263.94
_chemical_name_systematic
'Hydrido{nitroso[tris(perfluorophenyl)borane-\k<i>N</i>]}{bis[tris(1-methylethyl)phopshane]rhenium ditoluene solvate'
_space_group_IT_number 2
_symmetry_cell_setting triclinic
_symmetry_space_group_name_Hall '-P 1'
_symmetry_space_group_name_H-M 'P -1'
_atom_sites_solution_hydrogens geom
_atom_sites_solution_primary direct
_atom_sites_solution_secondary difmap
_audit_creation_method SHELXL-97
_cell_angle_alpha 91.361(12)
_cell_angle_beta 90.335(12)
_cell_angle_gamma 113.642(11)
_cell_formula_units_Z 2
_cell_length_a 12.3134(12)
_cell_length_b 14.7301(14)
_cell_length_c 15.8643(16)
_cell_measurement_reflns_used 7996
_cell_measurement_temperature 183(2)
_cell_measurement_theta_max 30.3
_cell_measurement_theta_min 2.80
_cell_volume 2634.8(5)
_computing_cell_refinement IPDS
_computing_data_collection ' IPDS [Stoe & Cie (1999). IPDS. Stoe & Cie, Darmstadt, Germany] '
_computing_data_reduction 'XRED (Stoe & Cie, 1999)'
_computing_molecular_graphics ' see manuscript'
_computing_publication_material
; publCIF [Westrip, S. P. (2010). <i>J. Appl. Cryst.</i> <b>43</b>, 920--925],
 WinGX [Farrugia, L. J. (1999). <i>J. Appl. Cryst.</i> <b>32</b>, 837--838]
;
_computing_structure_refinement 'SHELXL-97 [Sheldrick, 2008]'
_computing_structure_solution ' SHELXS-97 [Sheldrick, G. M. (2008). <i>Acta Cryst.</i> A<b>64</b>, 112--122]'
_diffrn_ambient_temperature 183(2)
_diffrn_measured_fraction_theta_full 0.939
_diffrn_measured_fraction_theta_max 0.907
_diffrn_measurement_device_type 'Stoe IPDS diffractometer'
_diffrn_measurement_method '\f rotation scan'
_diffrn_radiation_monochromator graphite
_diffrn_radiation_source 'fine-focus sealed tube'
_diffrn_radiation_type MoK\a
_diffrn_radiation_wavelength 0.71073
_diffrn_reflns_av_R_equivalents 0.0484
_diffrn_reflns_av_sigmaI/netI 0.0362
_diffrn_reflns_limit_h_max 17
_diffrn_reflns_limit_h_min -17
_diffrn_reflns_limit_k_max 20
_diffrn_reflns_limit_k_min -20
_diffrn_reflns_limit_l_max 22
_diffrn_reflns_limit_l_min 0
_diffrn_reflns_number 47075
_diffrn_reflns_theta_full 25.00
_diffrn_reflns_theta_max 30.32
_diffrn_reflns_theta_min 2.78
_diffrn_standards_decay_% 0
_exptl_absorpt_coefficient_mu 2.461
_exptl_absorpt_correction_T_max 0.725
_exptl_absorpt_correction_T_min 0.463
_exptl_absorpt_correction_type numerical
_exptl_absorpt_process_details
;
(Coppens, P., Leiserowitz, L. & Rabinovich, D. (1965). <i>Acta Cryst.</i>
<b>18</b>, 1035--1038).
;
_exptl_crystal_colour 'pale yellow'
_exptl_crystal_density_diffrn 1.593
_exptl_crystal_density_method 'not measured'
_exptl_crystal_description block
_exptl_crystal_F_000 1268
_exptl_crystal_size_max 0.37
_exptl_crystal_size_mid 0.33
_exptl_crystal_size_min 0.14
_refine_diff_density_max 2.652
_refine_diff_density_min -4.166
_refine_diff_density_rms 0.154
_refine_ls_extinction_coef 0.0048(5)
_refine_ls_extinction_expression Fc^*^=kFc[1+0.001xFc^2^\l^3^/sin(2\q)]^-1/4^
_refine_ls_extinction_method SHELXL
_refine_ls_goodness_of_fit_ref 1.122
_refine_ls_hydrogen_treatment mixed
_refine_ls_matrix_type full
_refine_ls_number_parameters 632
_refine_ls_number_reflns 14370
_refine_ls_number_restraints 9
_refine_ls_restrained_S_all 1.122
_refine_ls_R_factor_all 0.0461
_refine_ls_R_factor_gt 0.0373
_refine_ls_shift/su_max 0.002
_refine_ls_shift/su_mean 0.000
_refine_ls_structure_factor_coef Fsqd
_refine_ls_weighting_details 'w=1/[\s^2^(Fo^2^)+(0.0705P)^2^+0.4838P] where P=(Fo^2^+2Fc^2^)/3'
_refine_ls_weighting_scheme calc
_refine_ls_wR_factor_gt 0.1046
_refine_ls_wR_factor_ref 0.1113
_reflns_number_gt 12103
_reflns_number_total 14370
_reflns_threshold_expression >2sigma(I)
_cod_data_source_file om400733u_si_002.cif
_cod_data_source_block 2a
_cod_original_cell_volume 2634.8(4)
_cod_database_code 4081878

loop_
_symmetry_equiv_pos_as_xyz
'x, y, z'
'-x, -y, -z'

loop_
_atom_site_label
_atom_site_type_symbol
_atom_site_fract_x
_atom_site_fract_y
_atom_site_fract_z
_atom_site_U_iso_or_equiv
_atom_site_adp_type
_atom_site_occupancy
_atom_site_symmetry_multiplicity
_atom_site_calc_flag
_atom_site_refinement_flags
_atom_site_disorder_assembly
_atom_site_disorder_group
Re1 Re 0.538130(13) 0.599023(10) 0.236047(10) 0.01889(6) Uani 1 1 d . . .
P1 P 0.46289(9) 0.41940(7) 0.23572(7) 0.02060(18) Uani 1 1 d . . .
P2 P 0.44941(9) 0.71879(7) 0.24947(7) 0.0232(2) Uani 1 1 d . . .
N1 N 0.5483(3) 0.6030(3) 0.1234(2) 0.0272(7) Uani 1 1 d . . .
O1 O 0.5768(4) 0.6115(3) 0.0518(2) 0.0437(9) Uani 1 1 d . . .
N2 N 0.6604(3) 0.6425(2) 0.3099(2) 0.0185(6) Uani 1 1 d U . .
O2 O 0.7401(3) 0.6687(2) 0.36657(19) 0.0274(6) Uani 1 1 d U . .
C1 C 0.5757(4) 0.3700(3) 0.2112(3) 0.0299(9) Uani 1 1 d . . .
H1 H 0.5349 0.2961 0.2062 0.036 Uiso 1 1 calc R . .
C2 C 0.6314(5) 0.4082(4) 0.1261(3) 0.0400(11) Uani 1 1 d . . .
H2A H 0.6799 0.4796 0.1315 0.060 Uiso 1 1 calc R . .
H2B H 0.5685 0.3960 0.0837 0.060 Uiso 1 1 calc R . .
H2C H 0.6813 0.3736 0.1088 0.060 Uiso 1 1 calc R . .
C3 C 0.6713(4) 0.3962(4) 0.2805(4) 0.0380(11) Uani 1 1 d . . .
H3A H 0.7342 0.3760 0.2618 0.057 Uiso 1 1 calc R . .
H3B H 0.6361 0.3614 0.3318 0.057 Uiso 1 1 calc R . .
H3C H 0.7047 0.4679 0.2921 0.057 Uiso 1 1 calc R . .
C4 C 0.3952(4) 0.3691(3) 0.3370(3) 0.0295(9) Uani 1 1 d . . .
H4 H 0.3173 0.3755 0.3381 0.035 Uiso 1 1 calc R . .
C5 C 0.3664(5) 0.2581(3) 0.3453(3) 0.0436(12) Uani 1 1 d . . .
H5A H 0.4398 0.2472 0.3420 0.065 Uiso 1 1 calc R . .
H5B H 0.3121 0.2205 0.2994 0.065 Uiso 1 1 calc R . .
H5C H 0.3290 0.2357 0.3996 0.065 Uiso 1 1 calc R . .
C6 C 0.4654(5) 0.4288(4) 0.4120(3) 0.0400(11) Uani 1 1 d . . .
H6A H 0.5406 0.4210 0.4165 0.060 Uiso 1 1 calc R . .
H6B H 0.4199 0.4054 0.4634 0.060 Uiso 1 1 calc R . .
H6C H 0.4815 0.4990 0.4051 0.060 Uiso 1 1 calc R . .
C7 C 0.3455(4) 0.3648(3) 0.1524(3) 0.0262(8) Uani 1 1 d . . .
H7 H 0.3720 0.4087 0.1029 0.031 Uiso 1 1 calc R . .
C8 C 0.3271(5) 0.2609(3) 0.1209(3) 0.0363(10) Uani 1 1 d . . .
H8A H 0.2999 0.2148 0.1673 0.054 Uiso 1 1 calc R . .
H8B H 0.4022 0.2617 0.0999 0.054 Uiso 1 1 calc R . .
H8C H 0.2675 0.2395 0.0752 0.054 Uiso 1 1 calc R . .
C9 C 0.2262(4) 0.3657(4) 0.1787(4) 0.0430(12) Uani 1 1 d . . .
H9A H 0.1743 0.3534 0.1289 0.065 Uiso 1 1 calc R . .
H9B H 0.2393 0.4305 0.2044 0.065 Uiso 1 1 calc R . .
H9C H 0.1889 0.3138 0.2195 0.065 Uiso 1 1 calc R . .
C10 C 0.3065(4) 0.6800(3) 0.1889(3) 0.0303(9) Uani 1 1 d . . .
H10 H 0.2481 0.6238 0.2205 0.036 Uiso 1 1 calc R . .
C11 C 0.3046(5) 0.6396(4) 0.1000(4) 0.0447(12) Uani 1 1 d . . .
H11A H 0.2236 0.6144 0.0769 0.067 Uiso 1 1 calc R . .
H11B H 0.3321 0.5857 0.1008 0.067 Uiso 1 1 calc R . .
H11C H 0.3570 0.6927 0.0647 0.067 Uiso 1 1 calc R . .
C12 C 0.2589(4) 0.7615(4) 0.1919(4) 0.0419(12) Uani 1 1 d . . .
H12A H 0.1842 0.7392 0.1596 0.063 Uiso 1 1 calc R . .
H12B H 0.3170 0.8217 0.1674 0.063 Uiso 1 1 calc R . .
H12C H 0.2451 0.7756 0.2506 0.063 Uiso 1 1 calc R . .
C13 C 0.5421(4) 0.8461(3) 0.2170(3) 0.0323(10) Uani 1 1 d . . .
H13 H 0.4953 0.8873 0.2261 0.039 Uiso 1 1 calc R . .
C14 C 0.6564(5) 0.8933(4) 0.2693(4) 0.0471(13) Uani 1 1 d . . .
H14A H 0.6996 0.8501 0.2671 0.071 Uiso 1 1 calc R . .
H14B H 0.6372 0.9024 0.3279 0.071 Uiso 1 1 calc R . .
H14C H 0.7058 0.9579 0.2464 0.071 Uiso 1 1 calc R . .
C15 C 0.5716(6) 0.8491(4) 0.1246(4) 0.0547(16) Uani 1 1 d . . .
H15A H 0.6216 0.9174 0.1100 0.082 Uiso 1 1 calc R . .
H15B H 0.4982 0.8254 0.0907 0.082 Uiso 1 1 calc R . .
H15C H 0.6142 0.8065 0.1132 0.082 Uiso 1 1 calc R . .
C16 C 0.4053(4) 0.7319(4) 0.3595(3) 0.0339(10) Uani 1 1 d . . .
H16 H 0.3893 0.7932 0.3637 0.041 Uiso 1 1 calc R . .
C17 C 0.2922(6) 0.6440(5) 0.3841(4) 0.0543(16) Uani 1 1 d . . .
H17A H 0.3013 0.5819 0.3719 0.081 Uiso 1 1 calc R . .
H17B H 0.2245 0.6447 0.3517 0.081 Uiso 1 1 calc R . .
H17C H 0.2786 0.6492 0.4445 0.081 Uiso 1 1 calc R . .
C18 C 0.5022(6) 0.7424(6) 0.4236(4) 0.0586(17) Uani 1 1 d . . .
H18A H 0.4799 0.7587 0.4793 0.088 Uiso 1 1 calc R . .
H18B H 0.5768 0.7954 0.4070 0.088 Uiso 1 1 calc R . .
H18C H 0.5124 0.6798 0.4258 0.088 Uiso 1 1 calc R . .
B1 B 0.8744(4) 0.7196(3) 0.3470(3) 0.0226(8) Uani 1 1 d . . .
C19 C 0.8967(3) 0.6752(3) 0.2564(3) 0.0272(8) Uani 1 1 d . . .
C20 C 0.9404(4) 0.6018(3) 0.2473(4) 0.0346(10) Uani 1 1 d . . .
C21 C 0.9546(5) 0.5625(4) 0.1698(4) 0.0460(14) Uani 1 1 d . . .
C22 C 0.9241(5) 0.5951(4) 0.0974(4) 0.0479(14) Uani 1 1 d . . .
C23 C 0.8810(4) 0.6676(4) 0.1016(3) 0.0396(11) Uani 1 1 d . . .
C24 C 0.8671(4) 0.7046(3) 0.1796(3) 0.0297(9) Uani 1 1 d . . .
F1 F 0.9711(3) 0.5642(2) 0.3155(2) 0.0470(8) Uani 1 1 d . . .
F2 F 0.9980(4) 0.4918(3) 0.1669(3) 0.0669(12) Uani 1 1 d . . .
F3 F 0.9353(4) 0.5561(3) 0.0227(3) 0.0722(13) Uani 1 1 d . . .
F4 F 0.8520(3) 0.7013(3) 0.0313(2) 0.0567(9) Uani 1 1 d . . .
F5 F 0.8240(2) 0.7755(2) 0.17879(18) 0.0345(6) Uani 1 1 d . . .
C25 C 0.9422(4) 0.6979(3) 0.4282(3) 0.0277(8) Uani 1 1 d . . .
C26 C 0.8898(4) 0.6382(4) 0.4961(4) 0.0366(10) Uani 1 1 d . . .
C27 C 0.9531(5) 0.6343(4) 0.5679(4) 0.0433(12) Uani 1 1 d . . .
C28 C 1.0733(5) 0.6886(4) 0.5737(4) 0.0418(12) Uani 1 1 d . . .
C29 C 1.1288(4) 0.7460(4) 0.5071(4) 0.0385(11) Uani 1 1 d . . .
C30 C 1.0640(4) 0.7492(3) 0.4376(3) 0.0309(9) Uani 1 1 d . . .
F6 F 0.7737(3) 0.5808(3) 0.4967(3) 0.0682(13) Uani 1 1 d . . .
F7 F 0.8965(4) 0.5786(4) 0.6327(3) 0.0770(14) Uani 1 1 d . . .
F8 F 1.1340(4) 0.6868(3) 0.6431(3) 0.0667(11) Uani 1 1 d . . .
F9 F 1.2465(3) 0.8014(3) 0.5120(3) 0.0544(9) Uani 1 1 d . . .
F10 F 1.1255(2) 0.8066(3) 0.3747(2) 0.0446(7) Uani 1 1 d . . .
C31 C 0.9134(4) 0.8408(3) 0.3497(3) 0.0244(7) Uani 1 1 d . . .
C32 C 0.9949(4) 0.9091(3) 0.2987(3) 0.0297(9) Uani 1 1 d . . .
C33 C 1.0307(4) 1.0106(4) 0.3072(4) 0.0373(10) Uani 1 1 d . . .
C34 C 0.9825(5) 1.0488(3) 0.3696(4) 0.0397(11) Uani 1 1 d . . .
C35 C 0.9013(5) 0.9853(4) 0.4227(3) 0.0374(11) Uani 1 1 d . . .
C36 C 0.8698(4) 0.8836(3) 0.4131(3) 0.0300(9) Uani 1 1 d . . .
F11 F 1.0501(2) 0.8800(2) 0.23701(19) 0.0360(6) Uani 1 1 d . . .
F12 F 1.1110(3) 1.0722(2) 0.2559(2) 0.0491(8) Uani 1 1 d . . .
F13 F 1.0149(4) 1.1470(2) 0.3784(3) 0.0627(10) Uani 1 1 d . . .
F14 F 0.8538(4) 1.0209(3) 0.4848(2) 0.0566(9) Uani 1 1 d . . .
F15 F 0.7945(3) 0.8265(2) 0.47059(19) 0.0417(7) Uani 1 1 d . . .
C37 C 1.1385(6) 0.9349(6) -0.0370(5) 0.0635(18) Uani 1 1 d . . .
C38 C 1.1053(6) 0.9230(6) -0.1212(5) 0.0573(16) Uani 1 1 d . . .
H38 H 1.0952 0.9762 -0.1480 0.069 Uiso 1 1 calc R . .
C39 C 1.0860(7) 0.8387(6) -0.1682(6) 0.071(2) Uani 1 1 d . . .
H39 H 1.0615 0.8338 -0.2256 0.085 Uiso 1 1 calc R . .
C40 C 1.1024(7) 0.7610(6) -0.1317(7) 0.078(2) Uani 1 1 d . . .
H40 H 1.0911 0.7022 -0.1633 0.093 Uiso 1 1 calc R . .
C41 C 1.1361(8) 0.7718(8) -0.0468(8) 0.096(4) Uani 1 1 d . . .
H41 H 1.1485 0.7196 -0.0200 0.115 Uiso 1 1 calc R . .
C42 C 1.1521(8) 0.8585(7) -0.0001(7) 0.084(3) Uani 1 1 d . . .
H42 H 1.1727 0.8635 0.0581 0.100 Uiso 1 1 calc R . .
C43 C 1.1570(9) 1.0272(8) 0.0117(8) 0.097(3) Uani 1 1 d . . .
H43A H 1.1426 1.0739 -0.0252 0.146 Uiso 1 1 calc R . .
H43B H 1.2386 1.0572 0.0337 0.146 Uiso 1 1 calc R . .
H43C H 1.1018 1.0117 0.0588 0.146 Uiso 1 1 calc R . .
C44 C 0.5668(6) 0.0924(7) 0.3277(5) 0.0683(10) Uiso 0.610(7) 1 d PG A 1
H44 H 0.6330 0.1139 0.3655 0.082 Uiso 0.610(7) 1 calc PR A 1
C45 C 0.5839(5) 0.1100(7) 0.2421(5) 0.0683(10) Uiso 0.610(7) 1 d PGD A 1
H45 H 0.6617 0.1434 0.2214 0.082 Uiso 0.610(7) 1 calc PR A 1
C46 C 0.4870(7) 0.0785(7) 0.1868(4) 0.0683(10) Uiso 0.610(7) 1 d PGD A 1
C47 C 0.3731(6) 0.0296(8) 0.2171(5) 0.0683(10) Uiso 0.610(7) 1 d PGD A 1
H47 H 0.3069 0.0081 0.1793 0.082 Uiso 0.610(7) 1 calc PR A 1
C48 C 0.3560(6) 0.0120(7) 0.3027(5) 0.0683(10) Uiso 0.610(7) 1 d PG A 1
H48 H 0.2781 -0.0215 0.3234 0.082 Uiso 0.610(7) 1 calc PR A 1
C49 C 0.4529(8) 0.0435(7) 0.3580(4) 0.0683(10) Uiso 0.610(7) 1 d PG A 1
H49 H 0.4412 0.0315 0.4165 0.082 Uiso 0.610(7) 1 calc PR A 1
C50 C 0.5007(18) 0.0889(17) 0.0939(8) 0.123(6) Uiso 0.610(7) 1 d PD A 1
H50A H 0.5847 0.1247 0.0810 0.185 Uiso 0.610(7) 1 calc PR A 1
H50B H 0.4555 0.1258 0.0732 0.185 Uiso 0.610(7) 1 calc PR A 1
H50C H 0.4708 0.0230 0.0664 0.185 Uiso 0.610(7) 1 calc PR A 1
C51 C 0.5626(11) 0.1018(12) 0.3021(7) 0.0683(10) Uiso 0.390(7) 1 d PG A 2
H51 H 0.6040 0.1163 0.3548 0.082 Uiso 0.390(7) 1 calc PR A 2
C52 C 0.6250(8) 0.1294(11) 0.2277(8) 0.0683(10) Uiso 0.390(7) 1 d PG A 2
H52 H 0.7089 0.1626 0.2294 0.082 Uiso 0.390(7) 1 calc PR A 2
C53 C 0.5644(11) 0.1082(11) 0.1506(7) 0.0683(10) Uiso 0.390(7) 1 d PG A 2
H53 H 0.6070 0.1271 0.0997 0.082 Uiso 0.390(7) 1 calc PR A 2
C54 C 0.4416(11) 0.0596(12) 0.1480(7) 0.0683(10) Uiso 0.390(7) 1 d PG A 2
H54 H 0.4002 0.0452 0.0953 0.082 Uiso 0.390(7) 1 calc PR A 2
C55 C 0.3793(8) 0.0321(12) 0.2225(9) 0.0683(10) Uiso 0.390(7) 1 d PG A 2
H55 H 0.2953 -0.0012 0.2207 0.082 Uiso 0.390(7) 1 calc PR A 2
C56 C 0.4398(11) 0.0532(12) 0.2995(7) 0.0683(10) Uiso 0.390(7) 1 d PG A 2
C57 C 0.365(3) 0.019(3) 0.380(2) 0.123(6) Uiso 0.390(7) 1 d P A 2
H57A H 0.4176 0.0378 0.4297 0.185 Uiso 0.390(7) 1 calc PR A 2
H57B H 0.3221 -0.0536 0.3769 0.185 Uiso 0.390(7) 1 calc PR A 2
H57C H 0.3083 0.0498 0.3836 0.185 Uiso 0.390(7) 1 calc PR A 2
H58 H 0.393(4) 0.546(4) 0.259(3) 0.024(12) Uiso 1 1 d . . .

loop_
_atom_site_aniso_label
_atom_site_aniso_U_11
_atom_site_aniso_U_22
_atom_site_aniso_U_33
_atom_site_aniso_U_23
_atom_site_aniso_U_13
_atom_site_aniso_U_12
Re1 0.01804(8) 0.01682(7) 0.02222(9) 0.00077(5) -0.00026(5) 0.00742(5)
P1 0.0218(4) 0.0179(4) 0.0218(5) 0.0010(4) 0.0000(4) 0.0075(3)
P2 0.0223(4) 0.0219(4) 0.0280(5) 0.0033(4) 0.0003(4) 0.0114(4)
N1 0.0306(17) 0.0255(16) 0.0262(18) 0.0044(14) 0.0041(15) 0.0116(14)
O1 0.057(2) 0.050(2) 0.0257(17) 0.0043(16) 0.0089(17) 0.0223(19)
N2 0.0249(14) 0.0176(12) 0.0137(13) -0.0128(11) -0.0082(12) 0.0102(11)
O2 0.0221(12) 0.0334(14) 0.0218(14) -0.0096(12) -0.0027(11) 0.0064(11)
C1 0.0305(19) 0.0224(18) 0.040(2) -0.0012(17) -0.0007(19) 0.0143(16)
C2 0.040(2) 0.045(3) 0.043(3) 0.001(2) 0.012(2) 0.024(2)
C3 0.034(2) 0.035(2) 0.048(3) 0.000(2) -0.010(2) 0.0177(19)
C4 0.032(2) 0.0276(19) 0.024(2) 0.0053(17) 0.0029(17) 0.0064(16)
C5 0.059(3) 0.023(2) 0.032(3) 0.0072(19) 0.001(2) -0.001(2)
C6 0.055(3) 0.035(2) 0.022(2) -0.0020(19) -0.005(2) 0.010(2)
C7 0.0248(17) 0.0215(17) 0.028(2) -0.0027(16) -0.0034(16) 0.0049(14)
C8 0.048(3) 0.0220(18) 0.028(2) -0.0137(18) -0.020(2) 0.0038(18)
C9 0.023(2) 0.051(3) 0.048(3) -0.006(3) -0.003(2) 0.008(2)
C10 0.0214(17) 0.032(2) 0.040(3) 0.0042(19) -0.0043(17) 0.0131(16)
C11 0.041(3) 0.051(3) 0.046(3) -0.002(3) -0.015(2) 0.023(2)
C12 0.031(2) 0.043(3) 0.060(3) 0.009(2) -0.004(2) 0.023(2)
C13 0.030(2) 0.0207(17) 0.049(3) 0.0076(18) 0.000(2) 0.0125(16)
C14 0.035(2) 0.031(2) 0.070(4) 0.002(3) -0.008(3) 0.008(2)
C15 0.065(4) 0.034(3) 0.047(3) 0.014(3) 0.007(3) 0.001(3)
C16 0.042(2) 0.039(2) 0.029(2) -0.0019(19) 0.002(2) 0.026(2)
C17 0.056(3) 0.060(4) 0.048(3) 0.006(3) 0.024(3) 0.023(3)
C18 0.063(4) 0.089(5) 0.033(3) -0.007(3) -0.011(3) 0.039(4)
B1 0.0150(16) 0.0262(19) 0.025(2) -0.0068(17) -0.0061(16) 0.0073(15)
C19 0.0183(16) 0.0251(18) 0.036(2) -0.0046(17) 0.0018(16) 0.0065(14)
C20 0.0241(18) 0.028(2) 0.050(3) -0.008(2) 0.002(2) 0.0096(16)
C21 0.031(2) 0.036(2) 0.071(4) -0.015(3) 0.011(3) 0.014(2)
C22 0.035(2) 0.047(3) 0.052(3) -0.024(3) 0.011(3) 0.009(2)
C23 0.028(2) 0.049(3) 0.031(3) -0.015(2) 0.001(2) 0.005(2)
C24 0.0217(17) 0.0292(19) 0.034(2) -0.0059(18) 0.0041(17) 0.0057(15)
F1 0.0495(17) 0.0378(15) 0.064(2) -0.0077(15) -0.0069(16) 0.0284(14)
F2 0.062(2) 0.0495(19) 0.099(3) -0.025(2) 0.013(2) 0.0335(18)
F3 0.069(3) 0.082(3) 0.059(2) -0.036(2) 0.018(2) 0.026(2)
F4 0.053(2) 0.085(3) 0.0268(16) -0.0079(17) 0.0024(15) 0.0231(19)
F5 0.0349(13) 0.0409(14) 0.0305(14) -0.0001(12) 0.0010(12) 0.0182(12)
C25 0.0258(18) 0.0255(18) 0.033(2) -0.0062(17) -0.0064(17) 0.0122(15)
C26 0.029(2) 0.035(2) 0.045(3) 0.006(2) -0.005(2) 0.0119(18)
C27 0.046(3) 0.045(3) 0.042(3) 0.011(2) -0.005(2) 0.021(2)
C28 0.044(3) 0.043(3) 0.046(3) -0.003(2) -0.018(2) 0.025(2)
C29 0.027(2) 0.041(2) 0.052(3) -0.006(2) -0.008(2) 0.0180(19)
C30 0.0245(18) 0.033(2) 0.039(3) 0.0003(19) 0.0014(18) 0.0156(17)
F6 0.0306(15) 0.074(2) 0.083(3) 0.046(2) -0.0059(17) 0.0010(16)
F7 0.066(2) 0.094(3) 0.066(3) 0.047(3) -0.004(2) 0.026(2)
F8 0.065(2) 0.081(3) 0.059(2) 0.009(2) -0.030(2) 0.034(2)
F9 0.0265(14) 0.061(2) 0.070(2) -0.0084(19) -0.0202(15) 0.0124(14)
F10 0.0228(12) 0.0586(19) 0.0500(19) 0.0093(16) 0.0055(13) 0.0132(13)
C31 0.0255(17) 0.0257(18) 0.0233(19) -0.0070(16) -0.0055(16) 0.0121(15)
C32 0.0279(19) 0.0275(19) 0.033(2) -0.0059(17) -0.0030(18) 0.0113(16)
C33 0.037(2) 0.028(2) 0.046(3) 0.001(2) -0.005(2) 0.0130(19)
C34 0.047(3) 0.025(2) 0.048(3) -0.013(2) -0.020(2) 0.017(2)
C35 0.044(3) 0.040(2) 0.036(3) -0.018(2) -0.016(2) 0.026(2)
C36 0.032(2) 0.035(2) 0.024(2) -0.0078(18) -0.0061(18) 0.0161(18)
F11 0.0308(13) 0.0333(13) 0.0397(16) -0.0021(12) 0.0089(12) 0.0085(11)
F12 0.0465(17) 0.0285(14) 0.062(2) 0.0060(15) -0.0009(16) 0.0042(13)
F13 0.081(3) 0.0286(15) 0.081(3) -0.0133(17) -0.013(2) 0.0262(17)
F14 0.072(2) 0.059(2) 0.055(2) -0.0229(18) -0.0031(19) 0.0441(19)
F15 0.0430(16) 0.0548(18) 0.0305(15) -0.0054(14) 0.0073(13) 0.0229(14)
C37 0.042(3) 0.067(4) 0.073(5) 0.006(4) -0.002(3) 0.014(3)
C38 0.050(3) 0.063(4) 0.053(4) 0.011(3) -0.011(3) 0.016(3)
C39 0.065(4) 0.074(5) 0.071(5) 0.007(4) -0.010(4) 0.024(4)
C40 0.053(4) 0.054(4) 0.118(8) -0.002(5) -0.002(5) 0.013(3)
C41 0.069(5) 0.078(6) 0.141(10) 0.059(7) 0.009(6) 0.028(5)
C42 0.069(5) 0.085(6) 0.086(6) 0.035(5) -0.007(4) 0.018(4)
C43 0.071(5) 0.096(7) 0.117(9) -0.030(6) 0.004(6) 0.027(5)

loop_
_atom_type_symbol
_atom_type_description
_atom_type_scat_dispersion_real
_atom_type_scat_dispersion_imag
_atom_type_scat_source
C C 0.0033 0.0016 'International Tables Vol C Tables 4.2.6.8 and 6.1.1.4'
H H 0.0000 0.0000 'International Tables Vol C Tables 4.2.6.8 and 6.1.1.4'
B B 0.0013 0.0007 'International Tables Vol C Tables 4.2.6.8 and 6.1.1.4'
F F 0.0171 0.0103 'International Tables Vol C Tables 4.2.6.8 and 6.1.1.4'
N N 0.0061 0.0033 'International Tables Vol C Tables 4.2.6.8 and 6.1.1.4'
O O 0.0106 0.0060 'International Tables Vol C Tables 4.2.6.8 and 6.1.1.4'
P P 0.1023 0.0942 'International Tables Vol C Tables 4.2.6.8 and 6.1.1.4'
Re Re -1.0185 7.2310 'International Tables Vol C Tables 4.2.6.8 and 6.1.1.4'

loop_
_geom_angle_atom_site_label_1
_geom_angle_atom_site_label_2
_geom_angle_atom_site_label_3
_geom_angle
N1 Re1 N2 126.09(16)
N1 Re1 P2 95.47(11)
N2 Re1 P2 104.57(9)
N1 Re1 P1 93.00(12)
N2 Re1 P1 105.74(10)
P2 Re1 P1 134.77(3)
N1 Re1 H58 107.2(18)
N2 Re1 H58 126.7(18)
P2 Re1 H58 67.5(16)
P1 Re1 H58 67.5(17)
C4 P1 C1 108.3(2)
C4 P1 C7 107.0(2)
C1 P1 C7 105.3(2)
C4 P1 Re1 111.94(15)
C1 P1 Re1 113.90(14)
C7 P1 Re1 110.03(13)
C13 P2 C16 105.6(2)
C13 P2 C10 106.2(2)
C16 P2 C10 102.9(2)
C13 P2 Re1 116.08(14)
C16 P2 Re1 112.31(14)
C10 P2 Re1 112.61(15)
O1 N1 Re1 167.9(4)
O2 N2 Re1 175.0(3)
N2 O2 B1 122.8(3)
C3 C1 C2 110.7(4)
C3 C1 P1 112.3(3)
C2 C1 P1 109.6(3)
C3 C1 H1 108.0
C2 C1 H1 108.0
P1 C1 H1 108.0
C1 C2 H2A 109.5
C1 C2 H2B 109.5
H2A C2 H2B 109.5
C1 C2 H2C 109.5
H2A C2 H2C 109.5
H2B C2 H2C 109.5
C1 C3 H3A 109.5
C1 C3 H3B 109.5
H3A C3 H3B 109.5
C1 C3 H3C 109.5
H3A C3 H3C 109.5
H3B C3 H3C 109.5
C6 C4 C5 111.6(4)
C6 C4 P1 112.8(3)
C5 C4 P1 113.6(3)
C6 C4 H4 106.1
C5 C4 H4 106.1
P1 C4 H4 106.1
C4 C5 H5A 109.5
C4 C5 H5B 109.5
H5A C5 H5B 109.5
C4 C5 H5C 109.5
H5A C5 H5C 109.5
H5B C5 H5C 109.5
C4 C6 H6A 109.5
C4 C6 H6B 109.5
H6A C6 H6B 109.5
C4 C6 H6C 109.5
H6A C6 H6C 109.5
H6B C6 H6C 109.5
C8 C7 C9 109.6(4)
C8 C7 P1 114.8(3)
C9 C7 P1 112.6(3)
C8 C7 H7 106.4
C9 C7 H7 106.4
P1 C7 H7 106.4
C7 C8 H8A 109.5
C7 C8 H8B 109.5
H8A C8 H8B 109.5
C7 C8 H8C 109.5
H8A C8 H8C 109.5
H8B C8 H8C 109.5
C7 C9 H9A 109.5
C7 C9 H9B 109.5
H9A C9 H9B 109.5
C7 C9 H9C 109.5
H9A C9 H9C 109.5
H9B C9 H9C 109.5
C11 C10 C12 111.7(4)
C11 C10 P2 116.5(3)
C12 C10 P2 111.2(4)
C11 C10 H10 105.5
C12 C10 H10 105.5
P2 C10 H10 105.5
C10 C11 H11A 109.5
C10 C11 H11B 109.5
H11A C11 H11B 109.5
C10 C11 H11C 109.5
H11A C11 H11C 109.5
H11B C11 H11C 109.5
C10 C12 H12A 109.5
C10 C12 H12B 109.5
H12A C12 H12B 109.5
C10 C12 H12C 109.5
H12A C12 H12C 109.5
H12B C12 H12C 109.5
C15 C13 C14 109.5(5)
C15 C13 P2 111.8(4)
C14 C13 P2 112.5(3)
C15 C13 H13 107.6
C14 C13 H13 107.6
P2 C13 H13 107.6
C13 C14 H14A 109.5
C13 C14 H14B 109.5
H14A C14 H14B 109.5
C13 C14 H14C 109.5
H14A C14 H14C 109.5
H14B C14 H14C 109.5
C13 C15 H15A 109.5
C13 C15 H15B 109.5
H15A C15 H15B 109.5
C13 C15 H15C 109.5
H15A C15 H15C 109.5
H15B C15 H15C 109.5
C18 C16 C17 108.1(5)
C18 C16 P2 112.4(4)
C17 C16 P2 112.3(4)
C18 C16 H16 108.0
C17 C16 H16 108.0
P2 C16 H16 108.0
C16 C17 H17A 109.5
C16 C17 H17B 109.5
H17A C17 H17B 109.5
C16 C17 H17C 109.5
H17A C17 H17C 109.5
H17B C17 H17C 109.5
C16 C18 H18A 109.5
C16 C18 H18B 109.5
H18A C18 H18B 109.5
C16 C18 H18C 109.5
H18A C18 H18C 109.5
H18B C18 H18C 109.5
O2 B1 C19 108.2(3)
O2 B1 C25 105.2(3)
C19 B1 C25 115.3(3)
O2 B1 C31 108.3(3)
C19 B1 C31 114.1(3)
C25 B1 C31 105.2(3)
C20 C19 C24 113.2(4)
C20 C19 B1 124.4(4)
C24 C19 B1 122.3(4)
F1 C20 C21 115.9(4)
F1 C20 C19 120.5(4)
C21 C20 C19 123.6(5)
F2 C21 C22 120.5(5)
F2 C21 C20 119.6(6)
C22 C21 C20 120.0(5)
F3 C22 C21 120.2(5)
F3 C22 C23 120.2(6)
C21 C22 C23 119.6(5)
F4 C23 C22 120.5(5)
F4 C23 C24 120.5(5)
C22 C23 C24 119.0(5)
F5 C24 C23 115.7(4)
F5 C24 C19 119.7(4)
C23 C24 C19 124.6(4)
C30 C25 C26 113.5(4)
C30 C25 B1 119.2(4)
C26 C25 B1 127.1(4)
F6 C26 C27 115.1(5)
F6 C26 C25 121.8(4)
C27 C26 C25 123.1(5)
F7 C27 C28 119.5(5)
F7 C27 C26 120.2(5)
C28 C27 C26 120.3(5)
F8 C28 C29 121.0(5)
F8 C28 C27 120.6(5)
C29 C28 C27 118.4(5)
F9 C29 C30 120.5(5)
F9 C29 C28 119.5(5)
C30 C29 C28 120.0(5)
F10 C30 C29 116.2(4)
F10 C30 C25 119.1(4)
C29 C30 C25 124.7(4)
C32 C31 C36 113.8(4)
C32 C31 B1 126.7(3)
C36 C31 B1 119.3(4)
F11 C32 C33 114.3(4)
F11 C32 C31 121.1(4)
C33 C32 C31 124.6(4)
F12 C33 C34 119.5(4)
F12 C33 C32 121.2(5)
C34 C33 C32 119.3(5)
F13 C34 C35 120.4(5)
F13 C34 C33 120.3(5)
C35 C34 C33 119.3(4)
F14 C35 C34 120.4(5)
F14 C35 C36 120.0(5)
C34 C35 C36 119.6(4)
F15 C36 C35 116.1(4)
F15 C36 C31 120.5(4)
C35 C36 C31 123.5(4)
C42 C37 C38 117.4(8)
C42 C37 C43 120.9(9)
C38 C37 C43 121.6(8)
C39 C38 C37 123.5(7)
C39 C38 H38 118.2
C37 C38 H38 118.2
C38 C39 C40 119.6(8)
C38 C39 H39 120.2
C40 C39 H39 120.2
C39 C40 C41 117.6(9)
C39 C40 H40 121.2
C41 C40 H40 121.2
C40 C41 C42 121.1(8)
C40 C41 H41 119.5
C42 C41 H41 119.5
C37 C42 C41 120.7(9)
C37 C42 H42 119.6
C41 C42 H42 119.6
C37 C43 H43A 109.5
C37 C43 H43B 109.5
H43A C43 H43B 109.5
C37 C43 H43C 109.5
H43A C43 H43C 109.5
H43B C43 H43C 109.5
C45 C44 C49 120.0
C45 C44 H44 120.0
C49 C44 H44 120.0
C44 C45 C46 120.0
C44 C45 H45 120.0
C46 C45 H45 120.0
C45 C46 C47 120.0
C45 C46 C50 122.2(9)
C47 C46 C50 117.6(9)
C48 C47 C46 120.0
C48 C47 H47 120.0
C46 C47 H47 120.0
C47 C48 C49 120.0
C47 C48 H48 120.0
C49 C48 H48 120.0
C48 C49 C44 120.0
C48 C49 H49 120.0
C44 C49 H49 120.0
C46 C50 H50A 109.5
C46 C50 H50B 109.5
H50A C50 H50B 109.5
C46 C50 H50C 109.5
H50A C50 H50C 109.5
H50B C50 H50C 109.5
C52 C51 C56 120.0
C52 C51 H51 120.0
C56 C51 H51 120.0
C51 C52 C53 120.0
C51 C52 H52 120.0
C53 C52 H52 120.0
C54 C53 C52 120.0
C54 C53 H53 120.0
C52 C53 H53 120.0
C53 C54 C55 120.0
C53 C54 H54 120.0
C55 C54 H54 120.0
C54 C55 C56 120.0
C54 C55 H55 120.0
C56 C55 H55 120.0
C55 C56 C51 120.0
C55 C56 C57 117.3(17)
C51 C56 C57 122.7(17)
C56 C57 H57A 109.5
C56 C57 H57B 109.5
H57A C57 H57B 109.5
C56 C57 H57C 109.5
H57A C57 H57C 109.5
H57B C57 H57C 109.5

loop_
_geom_bond_atom_site_label_1
_geom_bond_atom_site_label_2
_geom_bond_distance
Re1 N1 1.792(4)
Re1 N2 1.794(3)
Re1 P2 2.4252(10)
Re1 P1 2.4274(10)
Re1 H58 1.68(5)
P1 C4 1.844(4)
P1 C1 1.847(4)
P1 C7 1.865(5)
P2 C13 1.850(4)
P2 C16 1.859(5)
P2 C10 1.869(5)
N1 O1 1.186(5)
N2 O2 1.261(4)
O2 B1 1.555(5)
C1 C3 1.530(7)
C1 C2 1.531(7)
C1 H1 1.0000
C2 H2A 0.9800
C2 H2B 0.9800
C2 H2C 0.9800
C3 H3A 0.9800
C3 H3B 0.9800
C3 H3C 0.9800
C4 C6 1.506(7)
C4 C5 1.538(6)
C4 H4 1.0000
C5 H5A 0.9800
C5 H5B 0.9800
C5 H5C 0.9800
C6 H6A 0.9800
C6 H6B 0.9800
C6 H6C 0.9800
C7 C8 1.526(6)
C7 C9 1.533(6)
C7 H7 1.0000
C8 H8A 0.9800
C8 H8B 0.9800
C8 H8C 0.9800
C9 H9A 0.9800
C9 H9B 0.9800
C9 H9C 0.9800
C10 C11 1.515(8)
C10 C12 1.533(6)
C10 H10 1.0000
C11 H11A 0.9800
C11 H11B 0.9800
C11 H11C 0.9800
C12 H12A 0.9800
C12 H12B 0.9800
C12 H12C 0.9800
C13 C15 1.509(8)
C13 C14 1.525(8)
C13 H13 1.0000
C14 H14A 0.9800
C14 H14B 0.9800
C14 H14C 0.9800
C15 H15A 0.9800
C15 H15B 0.9800
C15 H15C 0.9800
C16 C18 1.521(8)
C16 C17 1.534(8)
C16 H16 1.0000
C17 H17A 0.9800
C17 H17B 0.9800
C17 H17C 0.9800
C18 H18A 0.9800
C18 H18B 0.9800
C18 H18C 0.9800
B1 C19 1.636(6)
B1 C25 1.637(6)
B1 C31 1.652(6)
C19 C20 1.392(6)
C19 C24 1.396(7)
C20 F1 1.346(6)
C20 C21 1.387(8)
C21 F2 1.348(6)
C21 C22 1.363(10)
C22 F3 1.336(6)
C22 C23 1.371(8)
C23 F4 1.335(7)
C23 C24 1.379(6)
C24 F5 1.348(5)
C25 C30 1.388(6)
C25 C26 1.396(7)
C26 F6 1.338(6)
C26 C27 1.391(7)
C27 F7 1.344(6)
C27 C28 1.372(8)
C28 F8 1.335(6)
C28 C29 1.372(8)
C29 F9 1.349(6)
C29 C30 1.369(7)
C30 F10 1.349(5)
C31 C32 1.383(6)
C31 C36 1.395(6)
C32 F11 1.352(5)
C32 C33 1.382(6)
C33 F12 1.338(6)
C33 C34 1.377(8)
C34 F13 1.341(5)
C34 C35 1.371(8)
C35 F14 1.348(6)
C35 C36 1.393(7)
C36 F15 1.348(5)
C37 C42 1.348(11)
C37 C38 1.381(11)
C37 C43 1.483(12)
C38 C39 1.367(11)
C38 H38 0.9500
C39 C40 1.379(11)
C39 H39 0.9500
C40 C41 1.394(15)
C40 H40 0.9500
C41 C42 1.404(15)
C41 H41 0.9500
C42 H42 0.9500
C43 H43A 0.9800
C43 H43B 0.9800
C43 H43C 0.9800
C44 C45 1.3900
C44 C49 1.3900
C44 H44 0.9500
C45 C46 1.3900
C45 H45 0.9500
C46 C47 1.3900
C46 C50 1.489(11)
C47 C48 1.3900
C47 H47 0.9500
C48 C49 1.3900
C48 H48 0.9500
C49 H49 0.9500
C50 H50A 0.9800
C50 H50B 0.9800
C50 H50C 0.9800
C51 C52 1.3900
C51 C56 1.3900
C51 H51 0.9500
C52 C53 1.3900
C52 H52 0.9500
C53 C54 1.3900
C53 H53 0.9500
C54 C55 1.3900
C54 H54 0.9500
C55 C56 1.3900
C55 H55 0.9500
C56 C57 1.55(3)
C57 H57A 0.9800
C57 H57B 0.9800
C57 H57C 0.9800
